data_4116767
loop_
_publ_author_name
'Keiichiro Ogawa'
'Yoshiro Kasahara'
'Yohko Ohtani'
'Jun Harada'

_publ_section_title
;
 Crystal Structure Change for the Thermochromy of N-Salicylideneanilines.
 The First Observation by X-ray Diffraction
;
_journal_name_full 'Journal of the American Chemical Society'
_journal_page_first 7107
_journal_page_last 7108
_journal_paper_doi 10.1021/ja980972v
_journal_volume 120
_journal_year 1998
_chemical_formula_sum 'C13 H10 Cl N O'
_chemical_formula_weight 231.67
_chemical_name_systematic
; 
N-(5-chloro-2-hydroxybenzylidene)aniline
;
_space_group_IT_number 29
_symmetry_cell_setting orthorhombic
_symmetry_space_group_name_Hall 'P 2c -2ac'
_symmetry_space_group_name_H-M 'P c a 21'
_atom_sites_solution_hydrogens geom
_atom_sites_solution_primary direct
_atom_sites_solution_secondary difmap
_audit_creation_method SHELXL-97
_cell_angle_alpha 90.00
_cell_angle_beta 90.00
_cell_angle_gamma 90.00
_cell_formula_units_Z 4
_cell_length_a 12.177(3)
_cell_length_b 4.483(3)
_cell_length_c 19.271(3)
_cell_measurement_reflns_used 16
_cell_measurement_temperature 90(2)
_cell_measurement_theta_max 12.8
_cell_measurement_theta_min 10.3
_cell_volume 1052.0(8)
_computing_cell_refinement MSC/AFC
_computing_data_collection
;
Rigaku AFC6A, MSC/AFC Diffractometer Control Software
;
_computing_data_reduction
;      DIFDAT_ADDREF_SORTRF (Xtal: Stewart, Merom, Holden, Doherty, Hall
                                   Maslen, Spadaccini & Davenport)
;
_computing_molecular_graphics '      ORTEP (Xtal: Davenport, Hall & Dreissig)'
_computing_publication_material 'SHELXL-97 (Sheldrick, 1997)'
_computing_structure_refinement 'SHELXL-97 (Sheldrick, 1997)'
_computing_structure_solution 'SHELXS-97 (Sheldrick, 1990)'
_diffrn_ambient_temperature 90(2)
_diffrn_measured_fraction_theta_full 1.000
_diffrn_measured_fraction_theta_max 1.000
_diffrn_measurement_device_type 'Rigaku AFC6A'
_diffrn_measurement_method \q/2\q
_diffrn_radiation_monochromator graphite
_diffrn_radiation_source 'fine-focus sealed tube'
_diffrn_radiation_type MoK\a
_diffrn_radiation_wavelength 0.71073
_diffrn_reflns_av_R_equivalents 0.0000
_diffrn_reflns_av_sigmaI/netI 0.0527
_diffrn_reflns_limit_h_max 19
_diffrn_reflns_limit_h_min 0
_diffrn_reflns_limit_k_max 7
_diffrn_reflns_limit_k_min 0
_diffrn_reflns_limit_l_max 31
_diffrn_reflns_limit_l_min 0
_diffrn_reflns_number 2371
_diffrn_reflns_theta_full 35.00
_diffrn_reflns_theta_max 35.00
_diffrn_reflns_theta_min 2.11
_diffrn_standards_decay_% 0
_diffrn_standards_interval_count 150
_diffrn_standards_number 3
_exptl_absorpt_coefficient_mu 0.337
_exptl_absorpt_correction_T_max 0.9357
_exptl_absorpt_correction_T_min 0.9057
_exptl_crystal_colour orange
_exptl_crystal_density_diffrn 1.463
_exptl_crystal_description rectangular
_exptl_crystal_F_000 480
_exptl_crystal_size_max 0.30
_exptl_crystal_size_mid 0.20
_exptl_crystal_size_min 0.20
_refine_diff_density_max 0.349
_refine_diff_density_min -0.338
_refine_diff_density_rms 0.073
_refine_ls_abs_structure_details 'Flack H D (1983), Acta Cryst. A39, 876-881'
_refine_ls_abs_structure_Flack -0.05(7)
_refine_ls_extinction_method none
_refine_ls_goodness_of_fit_ref 1.043
_refine_ls_hydrogen_treatment mixed
_refine_ls_matrix_type full
_refine_ls_number_parameters 185
_refine_ls_number_reflns 2371
_refine_ls_number_restraints 1
_refine_ls_restrained_S_all 1.042
_refine_ls_R_factor_all 0.0629
_refine_ls_R_factor_gt 0.0350
_refine_ls_shift/su_max 0.001
_refine_ls_shift/su_mean 0.000
_refine_ls_structure_factor_coef Fsqd
_refine_ls_weighting_details 'w=1/[\s^2^(Fo^2^)+(0.0410P)^2^+0.0036P] where P=(Fo^2^+2Fc^2^)/3'
_refine_ls_weighting_scheme calc
_refine_ls_wR_factor_gt 0.0790
_refine_ls_wR_factor_ref 0.0857
_reflns_number_gt 1987
_reflns_number_total 2371
_reflns_threshold_expression >2sigma(I)
_cod_data_source_file ja980972v_1.cif
_cod_data_source_block hc90
_cod_depositor_comments
;
The following automatic conversions were performed:

'_refine_ls_weighting_scheme' value 'calc
w=1/[\s^2^(Fo^2^)+(0.0410P)^2^+0.0036P] where P=(Fo^2^+2Fc^2^)/3' was
changed to 'calc'. New tag '_refine_ls_weighting_details' was
created. The value of the new tag was set to
'w=1/[\s^2^(Fo^2^)+(0.0410P)^2^+0.0036P] where P=(Fo^2^+2Fc^2^)/3'.

Automatic conversion script
Id: cif_fix_values 3143 2015-03-26 13:38:13Z robertas 
;
_cod_original_cell_volume 1051.9(7)
_cod_database_code 4116767

loop_
_symmetry_equiv_pos_as_xyz
'x, y, z'
'-x, -y, z+1/2'
'x+1/2, -y, z'
'-x+1/2, y, z+1/2'

loop_
_atom_site_label
_atom_site_type_symbol
_atom_site_fract_x
_atom_site_fract_y
_atom_site_fract_z
_atom_site_U_iso_or_equiv
_atom_site_adp_type
_atom_site_occupancy
_atom_site_calc_flag
C1 C 0.69327(15) 0.4572(4) 0.35608(9) 0.0105(3) Uani 1 d
C2 C 0.80548(15) 0.3776(4) 0.35684(10) 0.0117(3) Uani 1 d
C3 C 0.84531(16) 0.1709(5) 0.30865(10) 0.0141(3) Uani 1 d
C4 C 0.77592(15) 0.0456(4) 0.25962(10) 0.0136(3) Uani 1 d
C5 C 0.66501(15) 0.1255(5) 0.25905(9) 0.0120(3) Uani 1 d
C6 C 0.62335(15) 0.3261(4) 0.30670(10) 0.0119(3) Uani 1 d
C7 C 0.64857(15) 0.6725(4) 0.40518(9) 0.0108(3) Uani 1 d
C8 C 0.66954(15) 1.0204(4) 0.49670(9) 0.0109(3) Uani 1 d
C9 C 0.55956(15) 1.1147(4) 0.49885(11) 0.0135(3) Uani 1 d
C10 C 0.52673(16) 1.3238(5) 0.54810(11) 0.0149(3) Uani 1 d
C11 C 0.60208(18) 1.4430(5) 0.59528(10) 0.0152(3) Uani 1 d
C12 C 0.71146(18) 1.3504(5) 0.59271(11) 0.0155(3) Uani 1 d
C13 C 0.74433(16) 1.1414(4) 0.54355(10) 0.0131(3) Uani 1 d
N N 0.71145(13) 0.8081(4) 0.44891(8) 0.0115(3) Uani 1 d
O O 0.87605(11) 0.4962(4) 0.40332(8) 0.0159(3) Uani 1 d
Cl Cl 0.57863(3) -0.03073(10) 0.19672(3) 0.01550(9) Uani 1 d
H2 H 0.838(2) 0.619(7) 0.4322(17) 0.017(7) Uiso 1 d
H3 H 0.922(3) 0.108(8) 0.3099(18) 0.025(8) Uiso 1 d
H4 H 0.800(2) -0.091(6) 0.2311(16) 0.014(7) Uiso 1 d
H6 H 0.545(3) 0.364(8) 0.3075(17) 0.022(7) Uiso 1 d
H7 H 0.571(2) 0.702(6) 0.4038(15) 0.012(6) Uiso 1 d
H9 H 0.505(3) 1.018(7) 0.4662(15) 0.016(7) Uiso 1 d
H10 H 0.454(3) 1.391(7) 0.5502(17) 0.022(8) Uiso 1 d
H11 H 0.579(3) 1.595(7) 0.6301(18) 0.020(7) Uiso 1 d
H12 H 0.762(3) 1.418(7) 0.6216(18) 0.024(8) Uiso 1 d
H13 H 0.823(2) 1.058(7) 0.5452(17) 0.018(7) Uiso 1 d

loop_
_atom_site_aniso_label
_atom_site_aniso_U_11
_atom_site_aniso_U_22
_atom_site_aniso_U_33
_atom_site_aniso_U_23
_atom_site_aniso_U_13
_atom_site_aniso_U_12
C1 0.0093(7) 0.0118(7) 0.0104(7) 0.0002(6) -0.0006(5) -0.0001(6)
C2 0.0088(7) 0.0135(7) 0.0128(7) 0.0007(6) 0.0009(6) 0.0008(6)
C3 0.0116(8) 0.0170(8) 0.0137(7) -0.0029(7) 0.0018(6) 0.0018(6)
C4 0.0134(7) 0.0152(8) 0.0122(7) -0.0012(7) 0.0017(6) 0.0007(6)
C5 0.0120(7) 0.0143(7) 0.0098(7) -0.0004(6) -0.0016(6) -0.0018(6)
C6 0.0093(7) 0.0137(8) 0.0127(7) 0.0000(6) -0.0014(6) -0.0009(6)
C7 0.0092(7) 0.0108(7) 0.0124(7) 0.0005(6) 0.0001(6) 0.0002(6)
C8 0.0117(6) 0.0108(7) 0.0103(6) 0.0011(7) 0.0004(6) -0.0003(6)
C9 0.0107(7) 0.0138(7) 0.0159(8) -0.0014(7) 0.0008(6) 0.0011(6)
C10 0.0124(8) 0.0149(8) 0.0174(8) 0.0001(7) 0.0029(6) 0.0008(7)
C11 0.0193(8) 0.0135(8) 0.0129(8) -0.0002(6) 0.0025(6) 0.0023(7)
C12 0.0179(8) 0.0140(8) 0.0147(8) -0.0024(7) -0.0013(7) -0.0016(7)
C13 0.0124(7) 0.0128(7) 0.0139(8) 0.0003(6) -0.0011(6) 0.0024(6)
N 0.0107(6) 0.0116(6) 0.0123(6) 0.0002(5) 0.0008(5) 0.0014(5)
O 0.0092(5) 0.0206(7) 0.0179(6) -0.0053(6) -0.0026(5) 0.0019(5)
Cl 0.01501(15) 0.01921(18) 0.01228(14) -0.0030(2) -0.00118(17) -0.00271(15)

loop_
_atom_type_symbol
_atom_type_description
_atom_type_scat_dispersion_real
_atom_type_scat_dispersion_imag
_atom_type_scat_source
C C 0.0033 0.0016 'International Tables Vol C Tables 4.2.6.8 and 6.1.1.4'
N N 0.0061 0.0033 'International Tables Vol C Tables 4.2.6.8 and 6.1.1.4'
O O 0.0106 0.0060 'International Tables Vol C Tables 4.2.6.8 and 6.1.1.4'
Cl Cl 0.1484 0.1585 'International Tables Vol C Tables 4.2.6.8 and 6.1.1.4'
H H 0.0000 0.0000 'International Tables Vol C Tables 4.2.6.8 and 6.1.1.4'

loop_
_geom_angle_atom_site_label_1
_geom_angle_atom_site_label_2
_geom_angle_atom_site_label_3
_geom_angle
C6 C1 C2 119.17(17)
C6 C1 C7 119.36(16)
C2 C1 C7 121.47(16)
O C2 C3 118.73(16)
O C2 C1 121.54(17)
C3 C2 C1 119.74(17)
C4 C3 C2 120.63(17)
C4 C3 H3 119(2)
C2 C3 H3 120(2)
C3 C4 C5 119.38(18)
C3 C4 H4 120.5(19)
C5 C4 H4 120.0(19)
C6 C5 C4 121.10(17)
C6 C5 Cl 119.85(14)
C4 C5 Cl 119.05(15)
C5 C6 C1 119.97(17)
C5 C6 H6 119(2)
C1 C6 H6 121(2)
N C7 C1 120.95(16)
N C7 H7 122.6(17)
C1 C7 H7 116.4(17)
C13 C8 C9 119.17(17)
C13 C8 N 116.53(16)
C9 C8 N 124.30(17)
C10 C9 C8 119.74(18)
C10 C9 H9 121.6(18)
C8 C9 H9 118.6(18)
C9 C10 C11 120.81(18)
C9 C10 H10 121(2)
C11 C10 H10 118(2)
C12 C11 C10 119.31(19)
C12 C11 H11 119.5(19)
C10 C11 H11 121.2(19)
C13 C12 C11 119.9(2)
C13 C12 H12 117(2)
C11 C12 H12 123(2)
C12 C13 C8 121.04(18)
C12 C13 H13 119.4(18)
C8 C13 H13 119.3(18)
C7 N C8 121.75(16)
C2 O H2 108.5(19)

loop_
_geom_bond_atom_site_label_1
_geom_bond_atom_site_label_2
_geom_bond_distance
C1 C6 1.406(3)
C1 C2 1.412(3)
C1 C7 1.457(3)
C2 O 1.350(2)
C2 C3 1.399(3)
C3 C4 1.386(3)
C3 H3 0.97(3)
C4 C5 1.397(3)
C4 H4 0.87(3)
C5 C6 1.382(3)
C5 Cl 1.7434(19)
C6 H6 0.97(3)
C7 N 1.291(2)
C7 H7 0.96(3)
C8 C13 1.392(3)
C8 C9 1.405(3)
C8 N 1.419(2)
C9 C10 1.393(3)
C9 H9 1.01(3)
C10 C11 1.398(3)
C10 H10 0.94(3)
C11 C12 1.396(3)
C11 H11 1.00(3)
C12 C13 1.391(3)
C12 H12 0.88(4)
C13 H13 1.03(3)
O H2 0.91(3)

loop_
_geom_torsion_atom_site_label_1
_geom_torsion_atom_site_label_2
_geom_torsion_atom_site_label_3
_geom_torsion_atom_site_label_4
_geom_torsion
C6 C1 C2 O -179.77(18)
C7 C1 C2 O 0.4(3)
C6 C1 C2 C3 0.1(3)
C7 C1 C2 C3 -179.76(18)
O C2 C3 C4 -179.43(18)
C1 C2 C3 C4 0.7(3)
C2 C3 C4 C5 -0.6(3)
C3 C4 C5 C6 -0.3(3)
C3 C4 C5 Cl 179.45(16)
C4 C5 C6 C1 1.1(3)
Cl C5 C6 C1 -178.65(15)
C2 C1 C6 C5 -1.0(3)
C7 C1 C6 C5 178.88(18)
C6 C1 C7 N -176.53(18)
C2 C1 C7 N 3.3(3)
C13 C8 C9 C10 -0.8(3)
N C8 C9 C10 179.75(18)
C8 C9 C10 C11 0.4(3)
C9 C10 C11 C12 0.0(3)
C10 C11 C12 C13 -0.1(3)
C11 C12 C13 C8 -0.3(3)
C9 C8 C13 C12 0.8(3)
N C8 C13 C12 -179.74(18)
C1 C7 N C8 179.42(17)
C13 C8 N C7 176.99(17)
C9 C8 N C7 -3.6(3)

loop_
_cod_related_entry_id
_cod_related_entry_database
_cod_related_entry_code
1 ChemSpider 10878712
